data_2018767
loop_
_publ_author_name
'Yan, Xing-Chen'
'Fan, Yu-Hua'
'Bi, Cai-Feng'
'Zhang, Xia'
'Zhang, Zhong-Yu'

_publ_section_title
;
 An amino--imino resonance study of 2-amino-4-methylpyridinium nitrate and
 2-amino-5-methylpyridinium nitrate
;
_journal_coeditor_code WQ3020
_journal_issue 1
_journal_name_full 'Acta Crystallographica Section C'
_journal_page_first 61
_journal_page_last 65
_journal_paper_doi 10.1107/S0108270112047877
_journal_volume 69
_journal_year 2013
_chemical_formula_iupac 'C6 H9 N2 + , N O3 -'
_chemical_formula_moiety 'C6 H9 N2 +, N O3 -'
_chemical_formula_sum 'C6 H9 N3 O3'
_chemical_formula_weight 171.16
_chemical_name_systematic
;
2-amino-4-methylpyridinium nitrate
;
_space_group_IT_number 61
_symmetry_cell_setting orthorhombic
_symmetry_space_group_name_Hall '-P 2ac 2ab'
_symmetry_space_group_name_H-M 'P b c a'
_atom_sites_solution_hydrogens geom
_atom_sites_solution_primary direct
_atom_sites_solution_secondary difmap
_audit_creation_method SHELXL97
_cell_angle_alpha 90.00
_cell_angle_beta 90.00
_cell_angle_gamma 90.00
_cell_formula_units_Z 8
_cell_length_a 8.4150(7)
_cell_length_b 12.8669(11)
_cell_length_c 15.2441(14)
_cell_measurement_reflns_used 1536
_cell_measurement_temperature 298(2)
_cell_measurement_theta_max 21.776
_cell_measurement_theta_min 2.673
_cell_volume 1650.6(2)
_computing_cell_refinement 'SMART (Bruker, 2000)'
_computing_data_collection 'SMART (Bruker, 2000)'
_computing_data_reduction 'SAINT (Bruker, 2000)'
_computing_molecular_graphics 'SHELXTL (Sheldrick, 2008)'
_computing_publication_material 'SHELXTL (Sheldrick, 2008)'
_computing_structure_refinement 'SHELXL97 (Sheldrick, 2008)'
_computing_structure_solution 'SHELXS97 (Sheldrick, 2008)'
_diffrn_ambient_temperature 298(2)
_diffrn_measured_fraction_theta_full 1.000
_diffrn_measured_fraction_theta_max 1.000
_diffrn_measurement_device_type 'Bruker SMART CCD area-detector'
_diffrn_measurement_method '\f and \w'
_diffrn_radiation_monochromator graphite
_diffrn_radiation_source 'fine-focus sealed tube'
_diffrn_radiation_type MoK\a
_diffrn_radiation_wavelength 0.71073
_diffrn_reflns_av_R_equivalents 0.0669
_diffrn_reflns_av_sigmaI/netI 0.0700
_diffrn_reflns_limit_h_max 9
_diffrn_reflns_limit_h_min -10
_diffrn_reflns_limit_k_max 13
_diffrn_reflns_limit_k_min -15
_diffrn_reflns_limit_l_max 18
_diffrn_reflns_limit_l_min -14
_diffrn_reflns_number 7806
_diffrn_reflns_theta_full 25.01
_diffrn_reflns_theta_max 25.01
_diffrn_reflns_theta_min 2.67
_exptl_absorpt_coefficient_mu 0.112
_exptl_absorpt_correction_T_max 0.9758
_exptl_absorpt_correction_T_min 0.9514
_exptl_absorpt_correction_type multi-scan
_exptl_absorpt_process_details '(SADABS; Sheldrick, 1996)'
_exptl_crystal_colour colourless
_exptl_crystal_density_diffrn 1.378
_exptl_crystal_density_method 'not measured'
_exptl_crystal_description plate
_exptl_crystal_F_000 720
_exptl_crystal_size_max 0.45
_exptl_crystal_size_mid 0.43
_exptl_crystal_size_min 0.22
_refine_diff_density_max 0.199
_refine_diff_density_min -0.143
_refine_ls_extinction_coef 0.0052(17)
_refine_ls_extinction_expression Fc^*^=kFc[1+0.001xFc^2^\l^3^/sin(2\q)]^-1/4^
_refine_ls_extinction_method 'SHELXL97 (Sheldrick, 2008)'
_refine_ls_goodness_of_fit_ref 1.107
_refine_ls_hydrogen_treatment mixed
_refine_ls_matrix_type full
_refine_ls_number_parameters 129
_refine_ls_number_reflns 1453
_refine_ls_number_restraints 0
_refine_ls_restrained_S_all 1.107
_refine_ls_R_factor_all 0.0912
_refine_ls_R_factor_gt 0.0487
_refine_ls_shift/su_max 0.000
_refine_ls_shift/su_mean 0.000
_refine_ls_structure_factor_coef Fsqd
_refine_ls_weighting_details 'calc w = 1/[\s^2^(Fo^2^)+(0.0379P)^2^+0.9001P] where P=(Fo^2^+2Fc^2^)/3'
_refine_ls_weighting_scheme calc
_refine_ls_wR_factor_gt 0.1158
_refine_ls_wR_factor_ref 0.1519
_reflns_number_gt 865
_reflns_number_total 1453
_reflns_threshold_expression I>2\s(I)
_cod_data_source_file wq3020.cif
_cod_data_source_block I
_cod_database_code 2018767
_cod_database_fobs_code 2018767

loop_
_symmetry_equiv_pos_as_xyz
'x, y, z'
'-x+1/2, -y, z+1/2'
'x+1/2, -y+1/2, -z'
'-x, y+1/2, -z+1/2'
'-x, -y, -z'
'x-1/2, y, -z-1/2'
'-x-1/2, y-1/2, z'
'x, -y-1/2, z-1/2'

loop_
_atom_site_type_symbol
_atom_site_label
_atom_site_fract_x
_atom_site_fract_y
_atom_site_fract_z
_atom_site_U_iso_or_equiv
_atom_site_adp_type
_atom_site_calc_flag
_atom_site_refinement_flags
_atom_site_occupancy
_atom_site_symmetry_multiplicity
N N1 0.3102(3) 0.12928(18) 0.46825(16) 0.0534(7) Uani d . 1 1
H H1 0.233(4) 0.132(2) 0.427(2) 0.064 Uiso d . 1 1
N N2 0.5005(4) 0.1613(2) 0.36306(18) 0.0682(8) Uani d . 1 1
H H2A 0.425(4) 0.157(3) 0.322(2) 0.082 Uiso d . 1 1
H H2B 0.599(5) 0.149(3) 0.343(2) 0.082 Uiso d . 1 1
N N3 0.4582(3) 0.3718(2) 0.64011(17) 0.0578(7) Uani d . 1 1
O O1 0.5940(3) 0.3700(2) 0.67303(14) 0.0837(9) Uani d . 1 1
O O2 0.3422(2) 0.3620(2) 0.68888(14) 0.0809(8) Uani d . 1 1
O O3 0.4434(3) 0.3804(2) 0.56049(15) 0.0829(8) Uani d . 1 1
C C1 0.4630(3) 0.1419(2) 0.44629(18) 0.0471(7) Uani d . 1 1
C C2 0.5770(3) 0.1344(2) 0.51237(19) 0.0523(8) Uani d . 1 1
H H2C 0.682(4) 0.1403(19) 0.4941(18) 0.063 Uiso d . 1 1
C C3 0.5334(4) 0.1157(2) 0.59676(19) 0.0591(8) Uani d . 1 1
C C4 0.3729(5) 0.1030(3) 0.6157(2) 0.0719(10) Uani d . 1 1
H H4 0.345(4) 0.089(3) 0.672(2) 0.086 Uiso d . 1 1
C C5 0.2646(4) 0.1098(3) 0.5513(2) 0.0675(9) Uani d . 1 1
H H5 0.148(5) 0.104(2) 0.562(2) 0.081 Uiso d . 1 1
C C6 0.6562(5) 0.1077(3) 0.6686(2) 0.0929(13) Uani d . 1 1
H H6A 0.7605 0.1132 0.6436 0.139 Uiso calc R 1 1
H H6B 0.6456 0.0420 0.6978 0.139 Uiso calc R 1 1
H H6C 0.6404 0.1629 0.7101 0.139 Uiso calc R 1 1

loop_
_atom_site_aniso_label
_atom_site_aniso_U_11
_atom_site_aniso_U_22
_atom_site_aniso_U_33
_atom_site_aniso_U_12
_atom_site_aniso_U_13
_atom_site_aniso_U_23
N1 0.0386(13) 0.0688(16) 0.0529(15) 0.0035(12) -0.0031(11) 0.0000(12)
N2 0.0655(19) 0.095(2) 0.0442(16) 0.0039(17) 0.0015(13) 0.0054(15)
N3 0.0416(14) 0.0797(19) 0.0522(16) 0.0026(12) -0.0002(12) 0.0010(13)
O1 0.0417(13) 0.154(3) 0.0554(14) -0.0082(13) -0.0054(11) 0.0007(14)
O2 0.0403(12) 0.144(2) 0.0589(14) -0.0010(13) 0.0076(11) -0.0066(14)
O3 0.0608(15) 0.135(2) 0.0527(14) 0.0099(13) -0.0041(11) 0.0174(14)
C1 0.0435(16) 0.0543(17) 0.0435(15) 0.0017(13) -0.0014(12) -0.0011(13)
C2 0.0387(16) 0.0600(19) 0.0582(18) -0.0001(13) -0.0058(14) -0.0011(15)
C3 0.071(2) 0.060(2) 0.0462(17) 0.0051(16) -0.0099(16) -0.0053(14)
C4 0.088(3) 0.083(2) 0.0444(18) 0.010(2) 0.0144(18) 0.0014(17)
C5 0.0501(19) 0.085(2) 0.067(2) 0.0061(17) 0.0169(17) 0.0022(18)
C6 0.116(3) 0.089(3) 0.073(3) 0.007(2) -0.047(2) -0.0022(19)

loop_
_atom_type_symbol
_atom_type_description
_atom_type_scat_dispersion_real
_atom_type_scat_dispersion_imag
_atom_type_scat_source
C C 0.0033 0.0016 'International Tables Vol C Tables 4.2.6.8 and 6.1.1.4'
H H 0.0000 0.0000 'International Tables Vol C Tables 4.2.6.8 and 6.1.1.4'
N N 0.0061 0.0033 'International Tables Vol C Tables 4.2.6.8 and 6.1.1.4'
O O 0.0106 0.0060 'International Tables Vol C Tables 4.2.6.8 and 6.1.1.4'

loop_
_geom_angle_atom_site_label_1
_geom_angle_atom_site_label_2
_geom_angle_atom_site_label_3
_geom_angle
_geom_angle_publ_flag
C1 N1 C5 122.1(3) yes
C1 N1 H1 121(2) yes
C5 N1 H1 117(2) yes
C1 N2 H2A 119(2) yes
C1 N2 H2B 121(2) yes
H2A N2 H2B 114(3) yes
O3 N3 O2 121.8(3) ?
O3 N3 O1 119.5(2) ?
O2 N3 O1 118.7(3) ?
N2 C1 N1 119.3(3) yes
N2 C1 C2 122.6(3) yes
N1 C1 C2 118.2(3) yes
C3 C2 C1 120.7(3) yes
C3 C2 H2C 123.7(18) ?
C1 C2 H2C 115.6(18) ?
C2 C3 C4 118.7(3) yes
C2 C3 C6 120.9(3) yes
C4 C3 C6 120.4(3) yes
C5 C4 C3 120.0(3) yes
C5 C4 H4 122(2) ?
C3 C4 H4 118(2) ?
C4 C5 N1 120.4(3) yes
C4 C5 H5 123(2) ?
N1 C5 H5 117(2) ?
C3 C6 H6A 109.5 ?
C3 C6 H6B 109.5 ?
H6A C6 H6B 109.5 ?
C3 C6 H6C 109.5 ?
H6A C6 H6C 109.5 ?
H6B C6 H6C 109.5 ?

loop_
_geom_bond_atom_site_label_1
_geom_bond_atom_site_label_2
_geom_bond_distance
_geom_bond_publ_flag
N1 C1 1.338(4) yes
N1 C5 1.347(4) yes
N1 H1 0.90(3) yes
N2 C1 1.331(4) yes
N2 H2A 0.90(4) yes
N2 H2B 0.90(4) yes
N3 O3 1.225(3) ?
N3 O2 1.233(3) ?
N3 O1 1.248(3) ?
C1 C2 1.395(4) yes
C2 C3 1.359(4) yes
C2 H2C 0.93(3) ?
C3 C4 1.391(5) yes
C3 C6 1.509(4) yes
C4 C5 1.342(5) yes
C4 H4 0.91(3) ?
C5 H5 1.00(4) ?
C6 H6A 0.9600 ?
C6 H6B 0.9600 ?
C6 H6C 0.9600 ?

loop_
_geom_hbond_atom_site_label_D
_geom_hbond_atom_site_label_H
_geom_hbond_atom_site_label_A
_geom_hbond_site_symmetry_A
_geom_hbond_distance_DH
_geom_hbond_distance_HA
_geom_hbond_distance_DA
_geom_hbond_angle_DHA
_geom_hbond_publ_flag
N1 H1 O1 3_456 0.90(3) 1.92(3) 2.819(3) 171(3) yes
N1 H1 O3 3_456 0.90(3) 2.45(3) 3.120(3) 131(2) yes
N2 H2A O2 8_565 0.90(4) 2.16(4) 2.986(4) 153(3) yes
N2 H2B O2 3_556 0.90(4) 2.11(4) 2.998(4) 170(3) yes
C2 H2C O3 3_556 0.93(3) 2.36(3) 3.283(4) 168(2) yes
C4 H4 C6 6_557 0.91(3) 2.92(4) 3.760(5) 156(3) yes

loop_
_geom_torsion_atom_site_label_1
_geom_torsion_atom_site_label_2
_geom_torsion_atom_site_label_3
_geom_torsion_atom_site_label_4
_geom_torsion
C5 N1 C1 N2 -179.8(3)
C5 N1 C1 C2 -0.1(4)
N2 C1 C2 C3 179.2(3)
N1 C1 C2 C3 -0.5(4)
C1 C2 C3 C4 0.6(5)
C1 C2 C3 C6 -179.9(3)
C2 C3 C4 C5 -0.2(5)
C6 C3 C4 C5 -179.7(3)
C3 C4 C5 N1 -0.3(5)
C1 N1 C5 C4 0.5(5)
